data_7718635
loop_
_publ_author_name
'Kirk, Ryan M.'
'Hill, Anthony F.'

_publ_section_title
;
 Pnictogen-functionalised isocyanide ligands.
;
_journal_issue 22
_journal_name_full 'Dalton transactions (Cambridge, England : 2003)'
_journal_page_first 8881
_journal_page_last 8887
_journal_paper_doi 10.1039/d5dt00992h
_journal_volume 54
_journal_year 2025
_chemical_formula_moiety 'C24 H32 Li2 N6 O10 W2'
_chemical_formula_sum 'C24 H32 Li2 N6 O10 W2'
_chemical_formula_weight 946.13
_chemical_properties_physical Air-sensitive,Moisture-sensitive
_space_group_crystal_system triclinic
_space_group_IT_number 2
_space_group_name_Hall '-P 1'
_space_group_name_H-M_alt 'P -1'
_atom_sites_solution_hydrogens geom
_atom_sites_solution_primary dual
_audit_creation_date 2024-05-14
_audit_creation_method
;
Olex2 1.5
(compiled 2023.08.24 svn.re1ec1418 for OlexSys, GUI svn.r6817)
;
_audit_update_record
;
2024-11-20 deposited with the CCDC.	2025-04-30 downloaded from the CCDC.
;
_cell_angle_alpha 112.5180(10)
_cell_angle_beta 111.564(2)
_cell_angle_gamma 93.9840(10)
_cell_formula_units_Z 1
_cell_length_a 8.71120(10)
_cell_length_b 10.7852(2)
_cell_length_c 11.3689(2)
_cell_measurement_reflns_used 10165
_cell_measurement_temperature 149(4)
_cell_measurement_theta_max 77.7900
_cell_measurement_theta_min 4.5540
_cell_volume 889.73(3)
_computing_cell_refinement 'CrysAlisPro 1.171.42.85a (Rigaku OD, 2023)'
_computing_data_collection 'CrysAlisPro 1.171.42.85a (Rigaku OD, 2023)'
_computing_data_reduction 'CrysAlisPro 1.171.42.85a (Rigaku OD, 2023)'
_computing_molecular_graphics 'Olex2 1.5 (Dolomanov et al., 2009)'
_computing_publication_material 'Olex2 1.5 (Dolomanov et al., 2009)'
_computing_structure_refinement 'SHELXL 2018/3 (Sheldrick, 2015)'
_computing_structure_solution 'SHELXT 2018/2 (Sheldrick, 2018)'
_diffrn_ambient_environment N~2~
_diffrn_ambient_temperature 149(4)
_diffrn_detector 'Hybrid Pixel Array Detector'
_diffrn_detector_area_resol_mean 10.0000
_diffrn_detector_type HyPix
_diffrn_measured_fraction_theta_full 1.000
_diffrn_measured_fraction_theta_max 0.980
_diffrn_measurement_details
;
List of Runs (angles in degrees, time in seconds):

  # Type    Start    End  Width  t~exp~   \w     \q     \k     \f   Frames
#--------------------------------------------------------------------------
  1  \w     16.00  58.00   0.50    0.50    --   46.45 -34.00  54.00   84
  2  \w    -28.00   9.00   0.50    0.50    --   46.45 -34.00  54.00   74
  3  \w     33.00 120.00   0.50    0.50    --   46.45  34.00-147.00  174
  4  \w     32.00  61.00   0.50    0.50    --  107.75 -34.00  54.00   58
  5  \w    142.00 168.00   0.50    0.50    --  107.75  34.00-147.00   52
  6  \w     95.00 133.00   0.50    0.50    --  107.75  34.00-147.00   76
  7  \w     -6.00  21.00   0.50    0.50    --  -46.45  34.00-147.00   54
  8  \w    -58.00 -33.00   0.50    0.50    --  -46.45 -38.00 150.00   50
  9  \w    -86.00 -18.00   0.50    0.50    --  -46.45 125.00 -90.00  136
 10  \w   -121.00 -33.00   0.50    0.50    --  -46.45 -34.00  54.00  176
 11  \w   -120.00 -68.00   0.50    0.50    --  -46.45 -38.00 150.00  104
 12  \w     59.00  86.00   0.50    0.50    --   46.45-125.00 -60.00   54
 13  \w     32.00  57.00   0.50    0.50    --  107.75 -30.00-150.00   50
 14  \w     81.00 106.00   0.50    0.50    --  107.75 -95.00-180.00   50
 15  \w     99.00 128.00   0.50    0.50    --  107.75 125.00  90.00   58
 16  \w     44.00  70.00   0.50    0.50    --  107.75 -45.00-180.00   52
 17  \w     32.00  57.00   0.50    0.50    --  107.75 -30.00  30.00   50
 18  \w     67.00 111.00   0.50    0.50    --  107.75-125.00 150.00   88
 19  \w     51.00  87.00   0.50    0.50    --  107.75 -61.00-120.00   72
 20  \w     64.00 105.00   0.50    0.50    --  107.75 -95.00 -90.00   82
 21  \w     32.00  59.00   0.50    0.50    --  107.75 -30.00-120.00   54
 22  \w     36.00  76.00   0.50    0.50    --  107.75 -95.00-180.00   80
 23  \w     87.00 117.00   0.50    0.50    --  107.75 -77.00-180.00   60
 24  \w     34.00  79.00   0.50    0.50    --  107.75 -77.00-180.00   90
 25  \w     32.00  57.00   0.50    0.50    --  107.75 -30.00 -30.00   50
 26  \w     36.00  70.00   0.50    0.50    --  107.75 -95.00 -30.00   68
 27  \w     78.00 104.00   0.50    0.50    --  107.75 -95.00 -30.00   52
 28  \w     39.00  73.00   0.50    0.50    --  107.75 -45.00  30.00   68
 29  \w    102.00 139.00   0.50    0.50    --  107.75  30.00 -90.00   74
 30  \w    146.00 171.00   0.50    0.50    --  107.75  30.00 -90.00   50
 31  \w     95.00 138.00   0.50    0.50    --  107.75 125.00 150.00   86
 32  \w    145.00 171.00   0.50    0.50    --  107.75 125.00 150.00   52
 33  \w     39.00  70.00   0.50    0.50    --  107.75 -61.00 120.00   62
 34  \w     52.00 103.00   0.50    0.50    --  107.75 -95.00  60.00  102
 35  \w     78.00 104.00   0.50    0.50    --  107.75 -95.00  30.00   52
 36  \w     32.00  57.00   0.50    0.50    --  107.75 -30.00 -90.00   50
 37  \w     45.00  71.00   0.50    0.50    --  107.75-100.00 163.50   52
 38  \w     94.00 175.00   0.50    0.50    --  107.75  30.00 150.00  162
 39  \w     34.00  59.00   0.50    0.50    --  107.75 -30.00  60.00   50
 40  \w     32.00  58.00   0.50    0.50    --  107.75 -30.00   0.00   52
 41  \w     79.00 107.00   0.50    0.50    --  107.75-100.00 163.50   56
 42  \w     36.00  65.00   0.50    0.50    --  107.75 -95.00  30.00   58
 43  \w     97.00 140.00   0.50    0.50    --  107.75  45.00 -30.00   86
 44  \w    145.00 176.00   0.50    0.50    --  107.75  45.00 -30.00   62
 45  \w     69.00  95.00   0.50    0.50    --  107.75 -95.00  90.00   52
 46  \w     44.00 106.00   0.50    0.50    --  107.75 -95.00-120.00  124
 47  \w     41.00  66.00   0.50    0.50    --  107.75-125.00 -60.00   50
 48  \w    138.00 173.00   0.50    0.50    --  107.75 125.00  90.00   70
;
_diffrn_measurement_device 'four-circle diffractometer'
_diffrn_measurement_device_type 'SuperNova, Dual, Cu at home/near, HyPix'
_diffrn_measurement_method '\w scans'
_diffrn_orient_matrix_type 'CrysAlisPro convention (1999,Acta A55,543-557)'
_diffrn_orient_matrix_UB_11 0.1585761000
_diffrn_orient_matrix_UB_12 0.0478289000
_diffrn_orient_matrix_UB_13 0.1404839000
_diffrn_orient_matrix_UB_21 0.1086665000
_diffrn_orient_matrix_UB_22 -0.0506438000
_diffrn_orient_matrix_UB_23 -0.0811456000
_diffrn_orient_matrix_UB_31 0.0388459000
_diffrn_orient_matrix_UB_32 0.1434600000
_diffrn_orient_matrix_UB_33 0.0039522000
_diffrn_radiation_monochromator mirror
_diffrn_radiation_probe x-ray
_diffrn_radiation_type 'Cu K\a'
_diffrn_radiation_wavelength 1.54184
_diffrn_reflns_av_R_equivalents 0.0422
_diffrn_reflns_av_unetI/netI 0.0308
_diffrn_reflns_Laue_measured_fraction_full 1.000
_diffrn_reflns_Laue_measured_fraction_max 0.980
_diffrn_reflns_limit_h_max 11
_diffrn_reflns_limit_h_min -10
_diffrn_reflns_limit_k_max 13
_diffrn_reflns_limit_k_min -9
_diffrn_reflns_limit_l_max 14
_diffrn_reflns_limit_l_min -14
_diffrn_reflns_number 10566
_diffrn_reflns_point_group_measured_fraction_full 1.000
_diffrn_reflns_point_group_measured_fraction_max 0.980
_diffrn_reflns_theta_full 67.684
_diffrn_reflns_theta_max 78.051
_diffrn_reflns_theta_min 4.577
_diffrn_source 'micro-focus sealed X-ray tube'
_diffrn_source_type 'SuperNova (Cu) X-ray Source'
_exptl_absorpt_coefficient_mu 12.236
_exptl_absorpt_correction_T_max 0.27716
_exptl_absorpt_correction_T_min 0.18262
_exptl_absorpt_correction_type sphere
_exptl_absorpt_process_details
;
CrysAlisPro 1.171.42.85a (Rigaku Oxford Diffraction, 2023)
Spherical absorption correction
using equivalent radius and absorption coefficient.
Empirical absorption correction using spherical harmonics,
implemented in SCALE3 ABSPACK scaling algorithm.
;
_exptl_crystal_colour colourless
_exptl_crystal_colour_primary colourless
_exptl_crystal_density_diffrn 1.766
_exptl_crystal_description prism
_exptl_crystal_F_000 452
_exptl_crystal_recrystallization_method 'Re-crystallisation from solvent: THF/hexane'
_exptl_crystal_size_max 0.42
_exptl_crystal_size_mid 0.19
_exptl_crystal_size_min 0.11
_exptl_crystal_size_rad 0.100
_refine_diff_density_max 1.214
_refine_diff_density_min -2.720
_refine_diff_density_rms 0.162
_refine_ls_extinction_method none
_refine_ls_goodness_of_fit_ref 1.055
_refine_ls_hydrogen_treatment constr
_refine_ls_matrix_type full
_refine_ls_number_parameters 218
_refine_ls_number_reflns 3729
_refine_ls_number_restraints 4
_refine_ls_restrained_S_all 1.056
_refine_ls_R_factor_all 0.0367
_refine_ls_R_factor_gt 0.0362
_refine_ls_shift/su_max 0.001
_refine_ls_shift/su_mean 0.000
_refine_ls_structure_factor_coef Fsqd
_refine_ls_weighting_details 'w=1/[\s^2^(Fo^2^)+(0.0570P)^2^+2.5208P] where P=(Fo^2^+2Fc^2^)/3'
_refine_ls_weighting_scheme calc
_refine_ls_wR_factor_gt 0.0940
_refine_ls_wR_factor_ref 0.0945
_reflns_Friedel_coverage 0.000
_reflns_number_gt 3677
_reflns_number_total 3729
_reflns_threshold_expression 'I > 2\s(I)'
_cod_data_source_file d5dt00992h2.cif
_cod_data_source_block rmk_325_scale
_cod_depositor_comments 'Adding full bibliography for 7718628--7718640.cif.'
_cod_database_code 7718635
_shelx_shelxl_version_number 2018/3
_chemical_oxdiff_formula C24H32Li2N6O10W2
_chemical_oxdiff_usercomment 'THF evap at -30 '
_shelx_space_group_comment
;
The symmetry employed for this shelxl refinement is uniquely defined
by the following loop, which should always be used as a source of
symmetry information in preference to the above space-group names.
They are only intended as comments.
;
_shelx_estimated_absorpt_t_max 0.346
_shelx_estimated_absorpt_t_min 0.079
_reflns_odcompleteness_completeness 99.78
_reflns_odcompleteness_iscentric 1
_reflns_odcompleteness_theta 74.33
_olex2_refinement_description
;
1. Fixed Uiso
 At 1.2 times of:
  All C(H,H) groups, All C(H,H,H,H) groups
 At 1.5 times of:
  All C(H,H,H) groups
2. Restrained distances
 N3-C11 \\sim N3-C11'
 with sigma of 0.02
 N3-C12 \\sim N3-C12'
 with sigma of 0.02
 N3-C10 \\sim N3-C10'
 with sigma of 0.02
 C9-C10 \\sim C9-C10'
 with sigma of 0.02
3. Others
 Sof(H9bc)=Sof(H9bd)=Sof(C10')=Sof(H10c)=Sof(H10d)=Sof(C11')=Sof(H11d)=
 Sof(H11e)=Sof(H11f)=Sof(C12')=Sof(H12d)=Sof(H12e)=Sof(H12f)=1-FVAR(1)
 Sof(H9aa)=Sof(H9ab)=Sof(C11)=Sof(H11a)=Sof(H11b)=Sof(H11c)=Sof(C12)=Sof(H12a)=
 Sof(H12b)=Sof(H12c)=Sof(C10)=Sof(H10a)=Sof(H10b)=FVAR(1)
4.a Secondary CH2 refined with riding coordinates:
 C9(H9aa,H9ab), C9(H9bc,H9bd), C10(H10a,H10b), C10'(H10c,H10d)
4.b Idealised Me refined as rotating group:
 C7(H7a,H7b,H7c), C11(H11a,H11b,H11c), C12(H12a,H12b,H12c), C8(H8a,H8b,H8c),
 C11'(H11d,H11e,H11f), C12'(H12d,H12e,H12f)
;
_ins_header
;
TITL RMK_325_scale in P-1 
REM P-1 (#2 in standard setting)
CELL 1.54184   8.711187  10.785237  11.368916 112.5179 111.5643  93.9840
ZERR    1.00   0.000149   0.000160   0.000179   0.0014   0.0015   0.0013
LATT  1
SFAC C H Li N O W
UNIT 24.00 32.00 2.00 6.00 10.00 2.00
REM  CrysAlisPro recorded range (K): Min=146.2; max=150.0; aver:148.1
TEMP -125
SIZE 0.11 0.19 0.42
TREF
HKLF 4
END
;
_olex2_submission_special_instructions 'No special instructions were received'
_oxdiff_exptl_absorpt_empirical_details
;
Empirical correction (ABSPACK) includes:
- Absorption correction using spherical harmonics
- Frame scaling
;
_oxdiff_exptl_absorpt_empirical_full_max 5.489
_oxdiff_exptl_absorpt_empirical_full_min 0.484

loop_
_space_group_symop_operation_xyz
'x, y, z'
'-x, -y, -z'

loop_
_atom_site_label
_atom_site_type_symbol
_atom_site_fract_x
_atom_site_fract_y
_atom_site_fract_z
_atom_site_U_iso_or_equiv
_atom_site_adp_type
_atom_site_occupancy
_atom_site_site_symmetry_order
_atom_site_calc_flag
_atom_site_refinement_flags_posn
_atom_site_refinement_flags_adp
_atom_site_refinement_flags_occupancy
_atom_site_disorder_assembly
_atom_site_disorder_group
W1 W 0.71211(3) 0.78660(2) 0.32347(2) 0.03180(10) Uani 1 1 d . . . . .
O5 O 0.6950(6) 0.5240(5) 0.0618(5) 0.0493(10) Uani 1 1 d . . . . .
O4 O 1.0749(6) 0.7553(6) 0.4961(5) 0.0589(12) Uani 1 1 d . . . . .
O2 O 0.3316(6) 0.7789(5) 0.1371(5) 0.0615(12) Uani 1 1 d . . . . .
O3 O 0.7255(8) 1.0536(5) 0.5825(5) 0.0632(13) Uani 1 1 d . . . . .
O1 O 0.8764(8) 0.9817(5) 0.2303(5) 0.0658(14) Uani 1 1 d . . . . .
N1 N 0.5632(7) 0.5882(5) 0.4401(5) 0.0454(11) Uani 1 1 d . . . . .
N3 N 0.4171(7) 0.2334(5) 0.2255(5) 0.0466(11) Uani 1 1 d D . . . .
C5 C 0.6994(6) 0.6164(5) 0.1557(5) 0.0348(10) Uani 1 1 d . . . . .
C6 C 0.6126(7) 0.6577(5) 0.3978(5) 0.0368(10) Uani 1 1 d . . . . .
N2 N 0.1485(6) 0.3741(7) 0.2230(6) 0.0569(13) Uani 1 1 d . . . . .
C1 C 0.8138(8) 0.9100(6) 0.2639(6) 0.0437(12) Uani 1 1 d . . . . .
C4 C 0.9468(7) 0.7714(6) 0.4371(6) 0.0424(12) Uani 1 1 d . . . . .
C2 C 0.4654(8) 0.7829(6) 0.2039(6) 0.0412(11) Uani 1 1 d . . . . .
C3 C 0.7222(8) 0.9585(6) 0.4921(6) 0.0417(12) Uani 1 1 d . . . . .
C9 C 0.1343(10) 0.2519(10) 0.0965(9) 0.077(2) Uani 1 1 d D . . . .
H9AA H 0.015751 0.201491 0.040107 0.092 Uiso 0.762(19) 1 calc R U P A 1
H9AB H 0.171150 0.283737 0.039915 0.092 Uiso 0.762(19) 1 calc R U P A 1
H9BC H 0.062933 0.172186 0.086888 0.092 Uiso 0.238(19) 1 calc R U P A 2
H9BD H 0.074764 0.267482 0.014617 0.092 Uiso 0.238(19) 1 calc R U P A 2
C7 C 0.1253(11) 0.4906(11) 0.1870(10) 0.078(2) Uani 1 1 d . . . . .
H7A H 0.212876 0.512154 0.160652 0.116 Uiso 1 1 calc R U . . .
H7B H 0.131980 0.569918 0.267024 0.116 Uiso 1 1 calc R U . . .
H7C H 0.015893 0.465906 0.109634 0.116 Uiso 1 1 calc R U . . .
C11 C 0.4982(17) 0.1414(11) 0.2825(13) 0.065(3) Uani 0.762(19) 1 d D . P A 1
H11A H 0.494907 0.059018 0.206912 0.098 Uiso 0.762(19) 1 calc R U P A 1
H11B H 0.438391 0.117000 0.329572 0.098 Uiso 0.762(19) 1 calc R U P A 1
H11C H 0.614462 0.188009 0.348202 0.098 Uiso 0.762(19) 1 calc R U P A 1
C12 C 0.5021(15) 0.2605(12) 0.1461(12) 0.062(3) Uani 0.762(19) 1 d D . P A 1
H12A H 0.620339 0.304252 0.207315 0.093 Uiso 0.762(19) 1 calc R U P A 1
H12B H 0.450393 0.320379 0.107776 0.093 Uiso 0.762(19) 1 calc R U P A 1
H12C H 0.491828 0.174778 0.070797 0.093 Uiso 0.762(19) 1 calc R U P A 1
C8 C 0.0247(11) 0.3500(13) 0.2733(12) 0.092(3) Uani 1 1 d . . . . .
H8A H -0.087938 0.329342 0.201245 0.138 Uiso 1 1 calc R U . . .
H8B H 0.041358 0.431356 0.355741 0.138 Uiso 1 1 calc R U . . .
H8C H 0.038255 0.273412 0.296264 0.138 Uiso 1 1 calc R U . . .
Li1 Li 0.3952(11) 0.4083(9) 0.3695(9) 0.0366(17) Uani 1 1 d . . . . .
C10 C 0.2348(11) 0.1586(9) 0.1314(9) 0.057(3) Uani 0.762(19) 1 d D . P A 1
H10A H 0.226711 0.084499 0.045544 0.068 Uiso 0.762(19) 1 calc R U P A 1
H10B H 0.189561 0.117584 0.178054 0.068 Uiso 0.762(19) 1 calc R U P A 1
C10' C 0.286(3) 0.217(4) 0.092(2) 0.071(10) Uiso 0.238(19) 1 d D . P A 2
H10C H 0.332925 0.273592 0.058824 0.085 Uiso 0.238(19) 1 calc R U P A 2
H10D H 0.257376 0.121116 0.023342 0.085 Uiso 0.238(19) 1 calc R U P A 2
C11' C 0.421(7) 0.117(4) 0.261(6) 0.085(15) Uiso 0.238(19) 1 d D . P A 2
H11D H 0.489912 0.062169 0.224974 0.128 Uiso 0.238(19) 1 calc R U P A 2
H11E H 0.307301 0.061284 0.219370 0.128 Uiso 0.238(19) 1 calc R U P A 2
H11F H 0.468238 0.151028 0.361259 0.128 Uiso 0.238(19) 1 calc R U P A 2
C12' C 0.577(4) 0.274(4) 0.215(4) 0.065(9) Uiso 0.238(19) 1 d D . P A 2
H12D H 0.673142 0.290587 0.300480 0.097 Uiso 0.238(19) 1 calc R U P A 2
H12E H 0.578052 0.356479 0.201864 0.097 Uiso 0.238(19) 1 calc R U P A 2
H12F H 0.582770 0.200500 0.136836 0.097 Uiso 0.238(19) 1 calc R U P A 2

loop_
_atom_site_aniso_label
_atom_site_aniso_U_11
_atom_site_aniso_U_22
_atom_site_aniso_U_33
_atom_site_aniso_U_23
_atom_site_aniso_U_13
_atom_site_aniso_U_12
W1 0.04032(15) 0.02395(14) 0.03064(13) 0.01222(10) 0.01585(10) 0.00007(9)
O5 0.049(2) 0.042(2) 0.046(2) 0.0085(19) 0.0203(18) 0.0093(18)
O4 0.044(2) 0.064(3) 0.055(3) 0.025(2) 0.011(2) 0.005(2)
O2 0.059(3) 0.049(3) 0.061(3) 0.018(2) 0.014(2) 0.021(2)
O3 0.087(4) 0.043(2) 0.055(3) 0.008(2) 0.042(3) 0.004(2)
O1 0.095(4) 0.050(3) 0.048(2) 0.020(2) 0.033(2) -0.016(2)
N1 0.052(3) 0.040(2) 0.046(2) 0.024(2) 0.020(2) -0.002(2)
N3 0.050(3) 0.050(3) 0.051(3) 0.028(2) 0.026(2) 0.017(2)
C5 0.034(2) 0.033(2) 0.037(2) 0.015(2) 0.0141(19) 0.0049(19)
C6 0.040(2) 0.030(2) 0.034(2) 0.012(2) 0.014(2) 0.000(2)
N2 0.038(2) 0.083(4) 0.069(3) 0.049(3) 0.025(2) 0.025(3)
C1 0.059(3) 0.033(3) 0.034(2) 0.014(2) 0.019(2) -0.004(2)
C4 0.045(3) 0.039(3) 0.034(2) 0.012(2) 0.014(2) -0.005(2)
C2 0.049(3) 0.030(2) 0.039(3) 0.014(2) 0.015(2) 0.007(2)
C3 0.053(3) 0.030(3) 0.042(3) 0.012(2) 0.025(2) 0.000(2)
C9 0.052(4) 0.081(6) 0.063(4) 0.019(4) 0.005(3) 0.007(4)
C7 0.075(5) 0.112(7) 0.094(6) 0.076(6) 0.048(5) 0.052(5)
C11 0.072(7) 0.050(5) 0.092(8) 0.050(6) 0.032(6) 0.023(5)
C12 0.062(6) 0.074(6) 0.067(6) 0.034(5) 0.040(6) 0.019(5)
C8 0.056(4) 0.151(10) 0.113(7) 0.091(8) 0.048(5) 0.027(5)
Li1 0.041(4) 0.030(4) 0.038(4) 0.018(3) 0.015(3) 0.001(3)
C10 0.058(5) 0.043(5) 0.049(4) 0.012(4) 0.013(4) -0.003(4)

loop_
_atom_type_symbol
_atom_type_description
_atom_type_scat_dispersion_real
_atom_type_scat_dispersion_imag
_atom_type_scat_source
C C 0.0181 0.0091 'International Tables Vol C Tables 4.2.6.8 and 6.1.1.4'
H H 0.0000 0.0000 'International Tables Vol C Tables 4.2.6.8 and 6.1.1.4'
Li Li 0.0008 0.0003 'International Tables Vol C Tables 4.2.6.8 and 6.1.1.4'
N N 0.0311 0.0180 'International Tables Vol C Tables 4.2.6.8 and 6.1.1.4'
O O 0.0492 0.0322 'International Tables Vol C Tables 4.2.6.8 and 6.1.1.4'
W W -5.4734 5.5774 'International Tables Vol C Tables 4.2.6.8 and 6.1.1.4'

loop_
_exptl_crystal_face_index_h
_exptl_crystal_face_index_k
_exptl_crystal_face_index_l
_exptl_crystal_face_perp_dist
-1 0 6 0.0980
0 -6 -1 0.1112
1 7 -3 0.1901
-5 1 1 0.0428
1 -1 -6 0.0124
2 1 5 0.0777
4 1 1 0.0803

loop_
_geom_angle_atom_site_label_1
_geom_angle_atom_site_label_2
_geom_angle_atom_site_label_3
_geom_angle
_geom_angle_site_symmetry_1
_geom_angle_site_symmetry_3
_geom_angle_publ_flag
C5 W1 C6 91.0(2) . . ?
C5 W1 C2 88.9(2) . . ?
C5 W1 C3 179.4(2) . . ?
C1 W1 C5 90.5(2) . . ?
C1 W1 C6 177.2(2) . . ?
C1 W1 C4 91.0(3) . . ?
C1 W1 C2 93.4(2) . . ?
C1 W1 C3 89.6(2) . . ?
C4 W1 C5 88.0(2) . . ?
C4 W1 C6 86.7(2) . . ?
C4 W1 C2 174.6(2) . . ?
C4 W1 C3 92.6(2) . . ?
C2 W1 C6 88.9(2) . . ?
C3 W1 C6 88.8(2) . . ?
C3 W1 C2 90.5(2) . . ?
C6 N1 Li1 140.5(5) . . ?
C6 N1 Li1 137.9(5) . 2_666 ?
Li1 N1 Li1 81.6(4) . 2_666 ?
C11 N3 Li1 115.1(6) . . ?
C11 N3 C10 106.8(7) . . ?
C12 N3 C11 108.3(8) . . ?
C12 N3 Li1 113.8(6) . . ?
C12 N3 C10 110.7(7) . . ?
C10 N3 Li1 101.6(5) . . ?
C10' N3 Li1 102.9(12) . . ?
C10' N3 C12' 102.5(19) . . ?
C11' N3 Li1 114(2) . . ?
C11' N3 C10' 119(3) . . ?
C11' N3 C12' 110(3) . . ?
C12' N3 Li1 106.1(15) . . ?
O5 C5 W1 178.2(5) . . ?
N1 C6 W1 178.2(5) . . ?
C9 N2 Li1 102.9(5) . . ?
C7 N2 C9 108.4(7) . . ?
C7 N2 Li1 111.8(6) . . ?
C8 N2 C9 113.2(8) . . ?
C8 N2 C7 108.9(7) . . ?
C8 N2 Li1 111.5(6) . . ?
O1 C1 W1 178.6(6) . . ?
O4 C4 W1 176.3(5) . . ?
O2 C2 W1 178.7(5) . . ?
O3 C3 W1 178.5(6) . . ?
N2 C9 H9AA 109.0 . . ?
N2 C9 H9AB 109.0 . . ?
N2 C9 H9BC 107.8 . . ?
N2 C9 H9BD 107.8 . . ?
H9AA C9 H9AB 107.8 . . ?
H9BC C9 H9BD 107.1 . . ?
C10 C9 N2 113.0(7) . . ?
C10 C9 H9AA 109.0 . . ?
C10 C9 H9AB 109.0 . . ?
C10' C9 N2 118.0(14) . . ?
C10' C9 H9BC 107.8 . . ?
C10' C9 H9BD 107.8 . . ?
N2 C7 H7A 109.5 . . ?
N2 C7 H7B 109.5 . . ?
N2 C7 H7C 109.5 . . ?
H7A C7 H7B 109.5 . . ?
H7A C7 H7C 109.5 . . ?
H7B C7 H7C 109.5 . . ?
N3 C11 H11A 109.5 . . ?
N3 C11 H11B 109.5 . . ?
N3 C11 H11C 109.5 . . ?
H11A C11 H11B 109.5 . . ?
H11A C11 H11C 109.5 . . ?
H11B C11 H11C 109.5 . . ?
N3 C12 H12A 109.5 . . ?
N3 C12 H12B 109.5 . . ?
N3 C12 H12C 109.5 . . ?
H12A C12 H12B 109.5 . . ?
H12A C12 H12C 109.5 . . ?
H12B C12 H12C 109.5 . . ?
N2 C8 H8A 109.5 . . ?
N2 C8 H8B 109.5 . . ?
N2 C8 H8C 109.5 . . ?
H8A C8 H8B 109.5 . . ?
H8A C8 H8C 109.5 . . ?
H8B C8 H8C 109.5 . . ?
N1 Li1 N1 98.4(4) . 2_666 ?
N1 Li1 N3 116.2(4) 2_666 . ?
N1 Li1 N3 117.4(5) . . ?
N1 Li1 N2 120.0(5) 2_666 . ?
N1 Li1 N2 118.2(5) . . ?
N1 Li1 Li1 49.5(3) . 2_666 ?
N1 Li1 Li1 48.9(3) 2_666 2_666 ?
N3 Li1 N2 88.3(4) . . ?
N3 Li1 Li1 133.6(6) . 2_666 ?
N2 Li1 Li1 138.1(6) . 2_666 ?
N3 C10 H10A 109.4 . . ?
N3 C10 H10B 109.4 . . ?
C9 C10 N3 111.0(7) . . ?
C9 C10 H10A 109.4 . . ?
C9 C10 H10B 109.4 . . ?
H10A C10 H10B 108.0 . . ?
N3 C10' H10C 108.4 . . ?
N3 C10' H10D 108.4 . . ?
C9 C10' N3 115.5(16) . . ?
C9 C10' H10C 108.4 . . ?
C9 C10' H10D 108.4 . . ?
H10C C10' H10D 107.5 . . ?
N3 C11' H11D 109.5 . . ?
N3 C11' H11E 109.5 . . ?
N3 C11' H11F 109.5 . . ?
H11D C11' H11E 109.5 . . ?
H11D C11' H11F 109.5 . . ?
H11E C11' H11F 109.5 . . ?
N3 C12' H12D 109.5 . . ?
N3 C12' H12E 109.5 . . ?
N3 C12' H12F 109.5 . . ?
H12D C12' H12E 109.5 . . ?
H12D C12' H12F 109.5 . . ?
H12E C12' H12F 109.5 . . ?

loop_
_geom_bond_atom_site_label_1
_geom_bond_atom_site_label_2
_geom_bond_distance
_geom_bond_site_symmetry_2
_geom_bond_publ_flag
W1 C5 2.038(5) . ?
W1 C6 2.161(5) . ?
W1 C1 1.995(6) . ?
W1 C4 2.035(6) . ?
W1 C2 2.066(6) . ?
W1 C3 2.062(5) . ?
O5 C5 1.133(7) . ?
O4 C4 1.136(8) . ?
O2 C2 1.121(8) . ?
O3 C3 1.130(7) . ?
O1 C1 1.167(7) . ?
N1 C6 1.166(7) . ?
N1 Li1 2.025(9) . ?
N1 Li1 2.044(10) 2_666 ?
N3 C11 1.469(9) . ?
N3 C12 1.453(10) . ?
N3 Li1 2.046(10) . ?
N3 C10 1.493(10) . ?
N3 C10' 1.460(19) . ?
N3 C11' 1.46(2) . ?
N3 C12' 1.489(19) . ?
N2 C9 1.488(11) . ?
N2 C7 1.468(10) . ?
N2 C8 1.445(9) . ?
N2 Li1 2.078(10) . ?
C9 H9AA 0.9700 . ?
C9 H9AB 0.9700 . ?
C9 H9BC 0.9700 . ?
C9 H9BD 0.9700 . ?
C9 C10 1.452(12) . ?
C9 C10' 1.41(2) . ?
C7 H7A 0.9600 . ?
C7 H7B 0.9600 . ?
C7 H7C 0.9600 . ?
C11 H11A 0.9600 . ?
C11 H11B 0.9600 . ?
C11 H11C 0.9600 . ?
C12 H12A 0.9600 . ?
C12 H12B 0.9600 . ?
C12 H12C 0.9600 . ?
C8 H8A 0.9600 . ?
C8 H8B 0.9600 . ?
C8 H8C 0.9600 . ?
Li1 Li1 2.660(17) 2_666 ?
C10 H10A 0.9700 . ?
C10 H10B 0.9700 . ?
C10' H10C 0.9700 . ?
C10' H10D 0.9700 . ?
C11' H11D 0.9600 . ?
C11' H11E 0.9600 . ?
C11' H11F 0.9600 . ?
C12' H12D 0.9600 . ?
C12' H12E 0.9600 . ?
C12' H12F 0.9600 . ?

loop_
_geom_torsion_atom_site_label_1
_geom_torsion_atom_site_label_2
_geom_torsion_atom_site_label_3
_geom_torsion_atom_site_label_4
_geom_torsion
_geom_torsion_site_symmetry_1
_geom_torsion_site_symmetry_2
_geom_torsion_site_symmetry_3
_geom_torsion_site_symmetry_4
_geom_torsion_publ_flag
N2 C9 C10 N3 -55.3(10) . . . . ?
N2 C9 C10' N3 39(3) . . . . ?
C7 N2 C9 C10 150.4(8) . . . . ?
C7 N2 C9 C10' 102.4(18) . . . . ?
C11 N3 C10 C9 166.3(8) . . . . ?
C12 N3 C10 C9 -75.9(9) . . . . ?
C8 N2 C9 C10 -88.7(9) . . . . ?
C8 N2 C9 C10' -136.6(17) . . . . ?
Li1 N3 C10 C9 45.3(9) . . . . ?
Li1 N3 C10' C9 -37(3) . . . . ?
Li1 N2 C9 C10 31.8(9) . . . . ?
Li1 N2 C9 C10' -16.1(18) . . . . ?
C11' N3 C10' C9 91(4) . . . . ?
C12' N3 C10' C9 -147(3) . . . . ?

loop_
_exptl_oxdiff_crystal_face_indexfrac_h
_exptl_oxdiff_crystal_face_indexfrac_k
_exptl_oxdiff_crystal_face_indexfrac_l
_exptl_oxdiff_crystal_face_x
_exptl_oxdiff_crystal_face_y
_exptl_oxdiff_crystal_face_z
-0.6969 0.4155 6.2875 0.7926 -0.6070 0.0574
-0.2194 -5.6642 -1.0093 -0.4475 0.3449 -0.8251
0.7585 6.8484 -3.0784 0.0154 -0.0146 0.9998
-5.4856 0.9322 0.9935 -0.6857 -0.7239 -0.0754
0.6736 -0.6085 -6.1837 -0.7910 0.6058 -0.0856
1.7066 0.7953 4.5894 0.9534 -0.2272 0.1985
4.4828 0.6744 1.0285 0.8876 0.3695 0.2750
